data_2209282
loop_
_publ_author_name
'Binoy K. Saha'
'Rahul Banerjee'
'Ashwini Nangia'
'Gautam R. Desiraju'

_publ_section_title
;
 A 1:1 molecular complex of 4-methylpyridine <i>N</i>-oxide and
 saccharin
;
_journal_coeditor_code RN2004
_journal_issue 6
_journal_name_full 'Acta Crystallographica Section E'
_journal_page_first o2283
_journal_page_last o2284
_journal_paper_doi 10.1107/S1600536806013444
_journal_volume 62
_journal_year 2006
_chemical_formula_iupac 'C6 H7 N O, C7 H5 N O3 S'
_chemical_formula_moiety 'C6 H7 N O, C7 H5 N O3 S'
_chemical_formula_sum 'C13 H12 N2 O4 S'
_chemical_formula_weight 292.31
_chemical_melting_point 471
_chemical_name_common '4-methylpyridine N-oxide Saccharin'
_chemical_name_systematic
;
4-methylpyridine N-oxide--saccharin (1/1)
;
_space_group_IT_number 14
_symmetry_cell_setting monoclinic
_symmetry_space_group_name_Hall '-P 2ybc'
_symmetry_space_group_name_H-M 'P 1 21/c 1'
_atom_sites_solution_hydrogens geom
_atom_sites_solution_primary direct
_atom_sites_solution_secondary difmap
_audit_creation_method SHELXL-97
_cell_angle_alpha 90.00
_cell_angle_beta 100.24(3)
_cell_angle_gamma 90.00
_cell_formula_units_Z 4
_cell_length_a 14.960(3)
_cell_length_b 12.330(3)
_cell_length_c 7.3565(15)
_cell_measurement_reflns_used 2197
_cell_measurement_temperature 298(2)
_cell_measurement_theta_max 27.772
_cell_measurement_theta_min 2.285
_cell_volume 1335.3(5)
_computing_cell_refinement 'SAINT (Bruker, 1997)'
_computing_data_collection 'SMART (Bruker, 1997)'
_computing_data_reduction 'SAINT and SHELXTL (Bruker, 2000)'
_computing_molecular_graphics SHELXTL
_computing_publication_material SHELXTL
_computing_structure_refinement 'SHELXL97 (Sheldrick, 1997)'
_computing_structure_solution 'SHELXS97 (Sheldrick, 1997)'
_diffrn_ambient_temperature 298(2)
_diffrn_measured_fraction_theta_full 0.999
_diffrn_measured_fraction_theta_max 0.999
_diffrn_measurement_device_type 'Bruker SMART 1K CCD area-detector'
_diffrn_measurement_method '\f and \w'
_diffrn_radiation_monochromator graphite
_diffrn_radiation_source 'fine-focus sealed tube'
_diffrn_radiation_type MoK\a
_diffrn_radiation_wavelength 0.71073
_diffrn_reflns_av_R_equivalents 0.0444
_diffrn_reflns_av_sigmaI/netI 0.0525
_diffrn_reflns_limit_h_max 17
_diffrn_reflns_limit_h_min -15
_diffrn_reflns_limit_k_max 14
_diffrn_reflns_limit_k_min -9
_diffrn_reflns_limit_l_max 8
_diffrn_reflns_limit_l_min -6
_diffrn_reflns_number 4457
_diffrn_reflns_theta_full 25.00
_diffrn_reflns_theta_max 25.00
_diffrn_reflns_theta_min 1.38
_exptl_absorpt_coefficient_mu 0.257
_exptl_absorpt_correction_T_max 0.970
_exptl_absorpt_correction_T_min 0.962
_exptl_absorpt_correction_type multi-scan
_exptl_absorpt_process_details '(SADABS; Bruker, 2001)'
_exptl_crystal_colour colorless
_exptl_crystal_density_diffrn 1.454
_exptl_crystal_density_method 'not measured'
_exptl_crystal_description Block
_exptl_crystal_F_000 608
_exptl_crystal_size_max 0.14
_exptl_crystal_size_mid 0.12
_exptl_crystal_size_min 0.11
_refine_diff_density_max 0.245
_refine_diff_density_min -0.304
_refine_ls_extinction_method none
_refine_ls_goodness_of_fit_ref 1.015
_refine_ls_hydrogen_treatment mixed
_refine_ls_matrix_type full
_refine_ls_number_parameters 186
_refine_ls_number_reflns 2345
_refine_ls_number_restraints 0
_refine_ls_restrained_S_all 1.015
_refine_ls_R_factor_all 0.0830
_refine_ls_R_factor_gt 0.0467
_refine_ls_shift/su_max 0.000
_refine_ls_shift/su_mean 0.000
_refine_ls_structure_factor_coef Fsqd
_refine_ls_weighting_details 'calc w=1/[\s^2^(Fo^2^)+(0.0522P)^2^+0.4791P] where P=(Fo^2^+2Fc^2^)/3'
_refine_ls_weighting_scheme calc
_refine_ls_wR_factor_gt 0.1020
_refine_ls_wR_factor_ref 0.1186
_reflns_number_gt 1569
_reflns_number_total 2345
_reflns_threshold_expression I>2\s(I)
_cod_data_source_file rn2004.cif
_cod_data_source_block I
_cod_depositor_comments
;
The following automatic conversions were performed:
'_symmetry_cell_setting' value 'Monoclinic' changed to 'monoclinic'
according to '/home/saulius/struct/CIF-dictionaries/cif_core.dic'
dictionary named 'cif_core.dic' version 2.4.1 from 2010-06-29.

Automatic conversion script
Id: cif_fix_enum 1527 2010-12-29 10:47:43Z saulius 

The following automatic conversions were performed:

'_symmetry_cell_setting' value 'Monoclinic' changed to 'monoclinic'
according to /home/saulius/struct/CIF-dictionaries/cif_core.dic
dictionary named 'cif_core.dic' version 2.4.1 from 2010-06-29.

Automatic conversion script
Id: cif_fix_values 1715 2011-07-08 13:25:40Z adriana 
;
_cod_original_sg_symbol_H-M 'P 21/c'
_cod_database_code 2209282

loop_
_symmetry_equiv_pos_as_xyz
'x, y, z'
'-x, y+1/2, -z+1/2'
'-x, -y, -z'
'x, -y-1/2, z-1/2'

loop_
_atom_site_type_symbol
_atom_site_label
_atom_site_fract_x
_atom_site_fract_y
_atom_site_fract_z
_atom_site_U_iso_or_equiv
_atom_site_adp_type
_atom_site_calc_flag
_atom_site_refinement_flags
_atom_site_occupancy
S S1 0.82036(5) 0.48691(6) 0.14703(12) 0.0463(3) Uani d . 1
O O3 0.67619(14) 0.24025(16) 0.1202(4) 0.0664(7) Uani d . 1
N N1 0.72672(17) 0.41626(19) 0.1391(4) 0.0484(7) Uani d . 1
C C2 0.83413(17) 0.2798(2) 0.1213(4) 0.0390(7) Uani d . 1
O O1 0.81602(15) 0.55294(19) -0.0134(4) 0.0714(7) Uani d . 1
C C7 0.88792(17) 0.3718(2) 0.1324(4) 0.0368(7) Uani d . 1
C C1 0.73737(19) 0.3061(2) 0.1261(4) 0.0437(7) Uani d . 1
C C5 1.0168(2) 0.2638(3) 0.1146(4) 0.0532(9) Uani d . 1
H H5 1.0784 0.2572 0.1111 0.064 Uiso calc R 1
C C6 0.97992(19) 0.3666(3) 0.1292(4) 0.0463(8) Uani d . 1
H H6 1.0156 0.4288 0.1364 0.056 Uiso calc R 1
C C3 0.8716(2) 0.1783(2) 0.1093(4) 0.0480(8) Uani d . 1
H H3 0.8360 0.1162 0.1040 0.058 Uiso calc R 1
C C4 0.9637(2) 0.1716(3) 0.1052(4) 0.0531(8) Uani d . 1
H H4 0.9901 0.1040 0.0961 0.064 Uiso calc R 1
O O4 0.58039(13) 0.51936(16) 0.1852(3) 0.0548(6) Uani d . 1
N N2 0.51068(15) 0.46820(18) 0.2408(3) 0.0393(6) Uani d . 1
C C8 0.44010(19) 0.5275(2) 0.2746(4) 0.0461(8) Uani d . 1
H H8 0.4406 0.6024 0.2593 0.055 Uiso calc R 1
C C10 0.36327(18) 0.3682(2) 0.3539(4) 0.0408(7) Uani d . 1
C C9 0.36761(19) 0.4791(2) 0.3312(4) 0.0472(8) Uani d . 1
H H9 0.3199 0.5220 0.3551 0.057 Uiso calc R 1
C C11 0.4369(2) 0.3099(2) 0.3179(5) 0.0520(8) Uani d . 1
H H11 0.4373 0.2349 0.3312 0.062 Uiso calc R 1
C C12 0.5096(2) 0.3602(2) 0.2628(5) 0.0531(9) Uani d . 1
H H12 0.5586 0.3189 0.2405 0.064 Uiso calc R 1
C C13 0.2831(2) 0.3139(3) 0.4126(5) 0.0596(9) Uani d . 1
H H13A 0.2728 0.3450 0.5267 0.089 Uiso calc R 1
H H13B 0.2950 0.2377 0.4295 0.089 Uiso calc R 1
H H13C 0.2302 0.3242 0.3191 0.089 Uiso calc R 1
O O2 0.84406(14) 0.53931(17) 0.3224(3) 0.0635(7) Uani d . 1
H H1 0.680(2) 0.447(3) 0.160(5) 0.073(12) Uiso d . 1

loop_
_atom_site_aniso_label
_atom_site_aniso_U_11
_atom_site_aniso_U_22
_atom_site_aniso_U_33
_atom_site_aniso_U_12
_atom_site_aniso_U_13
_atom_site_aniso_U_23
S1 0.0326(4) 0.0364(4) 0.0715(6) -0.0026(3) 0.0136(4) 0.0054(4)
O3 0.0442(12) 0.0437(12) 0.117(2) -0.0126(11) 0.0310(13) -0.0199(13)
N1 0.0312(14) 0.0363(15) 0.081(2) -0.0018(11) 0.0188(13) -0.0040(13)
C2 0.0349(15) 0.0449(16) 0.0380(17) 0.0001(13) 0.0089(12) -0.0033(14)
O1 0.0535(14) 0.0641(14) 0.098(2) 0.0012(12) 0.0160(13) 0.0393(14)
C7 0.0315(15) 0.0434(16) 0.0361(17) 0.0011(12) 0.0082(12) 0.0019(13)
C1 0.0381(16) 0.0390(17) 0.056(2) -0.0045(14) 0.0150(14) -0.0075(14)
C5 0.0361(17) 0.074(2) 0.050(2) 0.0144(16) 0.0099(14) 0.0077(18)
C6 0.0345(17) 0.0561(19) 0.049(2) -0.0010(14) 0.0095(14) 0.0055(16)
C3 0.0479(19) 0.0448(18) 0.053(2) 0.0020(14) 0.0124(15) -0.0050(15)
C4 0.054(2) 0.053(2) 0.054(2) 0.0184(16) 0.0143(16) -0.0035(16)
O4 0.0375(12) 0.0424(12) 0.0898(17) -0.0047(9) 0.0254(11) 0.0031(11)
N2 0.0321(13) 0.0355(13) 0.0512(16) 0.0015(10) 0.0095(11) -0.0003(11)
C8 0.0395(17) 0.0314(15) 0.067(2) 0.0054(13) 0.0098(15) -0.0010(14)
C10 0.0369(16) 0.0444(17) 0.0419(18) -0.0029(13) 0.0090(13) -0.0025(14)
C9 0.0336(16) 0.0473(18) 0.063(2) 0.0054(13) 0.0136(14) -0.0030(15)
C11 0.0511(19) 0.0332(16) 0.076(2) 0.0017(14) 0.0241(17) 0.0029(15)
C12 0.0436(18) 0.0381(17) 0.082(3) 0.0069(14) 0.0246(17) 0.0008(16)
C13 0.049(2) 0.060(2) 0.074(3) -0.0068(16) 0.0235(17) 0.0014(18)
O2 0.0537(14) 0.0486(13) 0.0900(19) -0.0116(10) 0.0178(12) -0.0226(12)

loop_
_atom_type_symbol
_atom_type_description
_atom_type_scat_dispersion_real
_atom_type_scat_dispersion_imag
_atom_type_scat_source
C C 0.0033 0.0016 'International Tables Vol C Tables 4.2.6.8 and 6.1.1.4'
H H 0.0000 0.0000 'International Tables Vol C Tables 4.2.6.8 and 6.1.1.4'
N N 0.0061 0.0033 'International Tables Vol C Tables 4.2.6.8 and 6.1.1.4'
O O 0.0106 0.0060 'International Tables Vol C Tables 4.2.6.8 and 6.1.1.4'
S S 0.1246 0.1234 'International Tables Vol C Tables 4.2.6.8 and 6.1.1.4'

loop_
_geom_angle_atom_site_label_1
_geom_angle_atom_site_label_2
_geom_angle_atom_site_label_3
_geom_angle_site_symmetry_1
_geom_angle_site_symmetry_3
_geom_angle
O1 S1 O2 . . 117.16(16)
O1 S1 N1 . . 111.12(14)
O2 S1 N1 . . 110.18(14)
O1 S1 C7 . . 110.66(14)
O2 S1 C7 . . 111.54(14)
N1 S1 C7 . . 93.76(13)
C1 N1 S1 . . 114.7(2)
C1 N1 H1 . . 125(3)
S1 N1 H1 . . 119(3)
C3 C2 C7 . . 120.5(2)
C3 C2 C1 . . 127.3(3)
C7 C2 C1 . . 112.1(2)
C6 C7 C2 . . 122.1(3)
C6 C7 S1 . . 128.6(2)
C2 C7 S1 . . 109.33(19)
O3 C1 N1 1 . 124.5(3)
O3 C1 N1 . . 124.5(3)
O3 C1 C2 1 . 125.5(3)
O3 C1 C2 . . 125.5(3)
N1 C1 C2 . . 110.0(2)
C4 C5 C6 . . 121.3(3)
C4 C5 H5 . . 119.3
C6 C5 H5 . . 119.3
C7 C6 C5 . . 116.9(3)
C7 C6 H6 . . 121.5
C5 C6 H6 . . 121.5
C2 C3 C4 . . 118.2(3)
C2 C3 H3 . . 120.9
C4 C3 H3 . . 120.9
C5 C4 C3 . . 121.0(3)
C5 C4 H4 . . 119.5
C3 C4 H4 . . 119.5
C12 N2 O4 . 1 122.0(2)
C12 N2 O4 . . 122.0(2)
C12 N2 C8 . . 119.4(2)
O4 N2 C8 1 . 118.6(2)
O4 N2 C8 . . 118.6(2)
N2 C8 C9 . . 120.7(3)
N2 C8 H8 . . 119.6
C9 C8 H8 . . 119.6
C9 C10 C11 . . 115.9(3)
C9 C10 C13 . . 122.2(3)
C11 C10 C13 . . 121.9(3)
C8 C9 C10 . . 121.8(3)
C8 C9 H9 . . 119.1
C10 C9 H9 . . 119.1
C12 C11 C10 . . 121.5(3)
C12 C11 H11 . . 119.2
C10 C11 H11 . . 119.2
N2 C12 C11 . . 120.6(3)
N2 C12 H12 . . 119.7
C11 C12 H12 . . 119.7
C10 C13 H13A . . 109.5
C10 C13 H13B . . 109.5
H13A C13 H13B . . 109.5
C10 C13 H13C . . 109.5
H13A C13 H13C . . 109.5
H13B C13 H13C . . 109.5

loop_
_geom_bond_atom_site_label_1
_geom_bond_atom_site_label_2
_geom_bond_site_symmetry_2
_geom_bond_distance
S1 O1 . 1.426(2)
S1 O2 . 1.430(2)
S1 N1 . 1.642(2)
S1 C7 . 1.757(3)
O3 C1 . 1.219(3)
N1 C1 . 1.373(4)
N1 H1 . 0.83(3)
C2 C3 . 1.380(4)
C2 C7 . 1.385(4)
C2 C1 . 1.490(4)
C7 C6 . 1.382(4)
C1 O3 1 1.219(3)
C5 C4 . 1.382(4)
C5 C6 . 1.393(4)
C5 H5 . 0.9300
C6 H6 . 0.9300
C3 C4 . 1.386(4)
C3 H3 . 0.9300
C4 H4 . 0.9300
O4 N2 . 1.343(3)
N2 C12 . 1.342(4)
N2 O4 1 1.343(3)
N2 C8 . 1.344(3)
C8 C9 . 1.366(4)
C8 H8 . 0.9300
C10 C9 . 1.380(4)
C10 C11 . 1.380(4)
C10 C13 . 1.503(4)
C9 H9 . 0.9300
C11 C12 . 1.374(4)
C11 H11 . 0.9300
C12 H12 . 0.9300
C13 H13A . 0.9600
C13 H13B . 0.9600
C13 H13C . 0.9600

loop_
_geom_hbond_atom_site_label_D
_geom_hbond_atom_site_label_H
_geom_hbond_atom_site_label_A
_geom_hbond_site_symmetry_A
_geom_hbond_distance_DH
_geom_hbond_distance_HA
_geom_hbond_distance_DA
_geom_hbond_angle_DHA
C4 H4 O2 2_745 0.93 2.57 3.267(4) 131.8
N1 H1 O4 1_555 0.83(3) 1.78(3) 2.605(3) 175(4)
C12 H12 O3 1_555 0.93 2.32 3.229(4) 166.2
